data_2108821
loop_
_publ_author_name
'Konieczny, Krzysztof A.'
'Bakowicz, Julia'
'Paliwoda, Damian'
'Warren, Mark R.'
'Ciesielski, Arkadiusz'
'Cyra\'nski, Micha\/l K.'
'Turowska-Tyrk, Ilona'

_publ_section_title
;
 Structural reasons for the formation of multicomponent products and the
 influence of high pressure
;
_journal_issue 3
_journal_name_full 'Acta Crystallographica Section B'
_journal_page_first
;
;
_journal_paper_doi 10.1107/S2052520621004492
_journal_volume 77
_journal_year 2021
_chemical_absolute_configuration syn
_chemical_formula_sum 'C31 H39 N O3'
_chemical_formula_weight 473.63
_space_group_crystal_system orthorhombic
_space_group_IT_number 19
_space_group_name_Hall 'P 2ac 2ab'
_space_group_name_H-M_alt 'P 21 21 21'
_atom_sites_solution_hydrogens geom
_atom_sites_solution_primary isomor
_audit_creation_method SHELXL-2014/7
_cell_angle_alpha 90
_cell_angle_beta 90
_cell_angle_gamma 90
_cell_formula_units_Z 4
_cell_length_a 5.9654(10)
_cell_length_b 13.321(4)
_cell_length_c 31.75(2)
_cell_measurement_pressure 1000000
_cell_measurement_reflns_used 957
_cell_measurement_temperature 299(2)
_cell_measurement_theta_max 22.4490
_cell_measurement_theta_min 5.6180
_cell_volume 2523.0(18)
_computing_cell_refinement 'CrysAlisPro (Rigaku OD, 2015)'
_computing_data_collection 'CrysAlisPro (Agilent Technologies, 2014)'
_computing_data_reduction 'CrysAlisPro (Rigaku OD, 2015)'
_computing_molecular_graphics 'ORTEP-3 for Windows (Farrugia, 2012)'
_computing_publication_material 'SHELXL 2014/7 (Sheldrick, 2015)'
_computing_structure_refinement 'SHELXL 2014/7 (Sheldrick, 2015)'
_computing_structure_solution 'SHELXT 2014/5 (Sheldrick, 2014)'
_diffrn_ambient_pressure 1000000
_diffrn_ambient_temperature 299(2)
_diffrn_detector_area_resol_mean 15.9718
_diffrn_measured_fraction_theta_full 0.482
_diffrn_measured_fraction_theta_max 0.481
_diffrn_measurement_device_type 'KM4 with Eos CCD'
_diffrn_measurement_method '\f- and \w scans'
_diffrn_radiation_monochromator graphite
_diffrn_radiation_source 'fine-focus sealed tube'
_diffrn_radiation_type MoK\a
_diffrn_radiation_wavelength 0.71073
_diffrn_reflns_av_R_equivalents 0.0949
_diffrn_reflns_av_unetI/netI 0.1629
_diffrn_reflns_Laue_measured_fraction_full 0.482
_diffrn_reflns_Laue_measured_fraction_max 0.481
_diffrn_reflns_limit_h_max 6
_diffrn_reflns_limit_h_min -6
_diffrn_reflns_limit_k_max 15
_diffrn_reflns_limit_k_min -11
_diffrn_reflns_limit_l_max 22
_diffrn_reflns_limit_l_min -19
_diffrn_reflns_number 5503
_diffrn_reflns_point_group_measured_fraction_full 0.496
_diffrn_reflns_point_group_measured_fraction_max 0.495
_diffrn_reflns_theta_full 24.648
_diffrn_reflns_theta_max 24.648
_diffrn_reflns_theta_min 5.601
_exptl_absorpt_coefficient_mu 0.079
_exptl_absorpt_correction_T_max 1.000
_exptl_absorpt_correction_T_min 0.37922
_exptl_absorpt_correction_type multi-scan
_exptl_absorpt_process_details 'Scale3 AbsPack (Rigaku OD, 2015)'
_exptl_crystal_colour colourless
_exptl_crystal_density_diffrn 1.247
_exptl_crystal_description block
_exptl_crystal_F_000 1024
_exptl_crystal_size_max 0.180
_exptl_crystal_size_mid 0.100
_exptl_crystal_size_min 0.080
_refine_diff_density_max 0.171
_refine_diff_density_min -0.149
_refine_diff_density_rms 0.037
_refine_ls_abs_structure_details
;
The absolute configuration was assigned to agree with that of its
precursor (S)-(-)-1-phenylethaneamine at the chiral centre C25.
;
_refine_ls_abs_structure_Flack 0.6(10)
_refine_ls_extinction_method none
_refine_ls_goodness_of_fit_ref 1.023
_refine_ls_hydrogen_treatment constr
_refine_ls_matrix_type full
_refine_ls_number_parameters 248
_refine_ls_number_reflns 2098
_refine_ls_number_restraints 86
_refine_ls_restrained_S_all 1.011
_refine_ls_R_factor_all 0.1821
_refine_ls_R_factor_gt 0.0745
_refine_ls_shift/su_max 0.000
_refine_ls_shift/su_mean 0.000
_refine_ls_structure_factor_coef Fsqd
_refine_ls_weighting_details 'w=1/[\s^2^(Fo^2^)+(0.0464P)^2^+0.6534P] where P=(Fo^2^+2Fc^2^)/3'
_refine_ls_weighting_scheme calc
_refine_ls_wR_factor_gt 0.1188
_refine_ls_wR_factor_ref 0.1600
_reflns_Friedel_coverage 0.762
_reflns_Friedel_fraction_full 0.515
_reflns_Friedel_fraction_max 0.515
_reflns_number_gt 1029
_reflns_number_total 2098
_reflns_threshold_expression 'I > 2\s(I)'
_cod_data_source_file eb5068sup1.cif
_cod_data_source_block 140minUV_1GPa
_cod_database_code 2108821
_shelx_shelxl_version_number 2014/7
_shelx_space_group_comment
;
The symmetry employed for this shelxl refinement is uniquely defined
by the following loop, which should always be used as a source of
symmetry information in preference to the above space-group names.
They are only intended as comments.
;
_shelx_estimated_absorpt_t_min 0.986
_shelx_estimated_absorpt_t_max 0.994

loop_
_space_group_symop_operation_xyz
'x, y, z'
'-x+1/2, -y, z+1/2'
'-x, y+1/2, -z+1/2'
'x+1/2, -y+1/2, -z'

loop_
_atom_site_label
_atom_site_type_symbol
_atom_site_fract_x
_atom_site_fract_y
_atom_site_fract_z
_atom_site_U_iso_or_equiv
_atom_site_adp_type
_atom_site_occupancy
_atom_site_site_symmetry_order
_atom_site_calc_flag
_atom_site_refinement_flags_posn
_atom_site_refinement_flags_adp
_atom_site_refinement_flags_occupancy
_atom_site_disorder_assembly
_atom_site_disorder_group
O2 O 0.3851(12) 0.6241(6) 0.4833(4) 0.060(5) Uani 1 1 d . . . . .
O3 O 0.6953(13) 0.6142(6) 0.4448(4) 0.078(5) Uani 1 1 d . . . . .
N1 N 0.9576(13) 0.6708(7) 0.5102(6) 0.056(7) Uani 1 1 d . . . . .
H1A H 0.9602 0.7374 0.5121 0.068 Uiso 1 1 calc R U . . .
H1B H 0.8497 0.6522 0.4925 0.068 Uiso 1 1 calc R U . . .
H1C H 1.0892 0.6490 0.5007 0.068 Uiso 1 1 calc R U . . .
C1 C 0.1769(16) 0.2562(8) 0.3091(5) 0.046(4) Uiso 1 1 d D . . . .
C2 C 0.0937(16) 0.3196(8) 0.2787(6) 0.042(3) Uiso 1 1 d D . . . .
C3 C 0.1570(15) 0.3039(8) 0.2381(6) 0.047(3) Uiso 1 1 d . . . . .
H3 H 0.1023 0.3472 0.2176 0.056 Uiso 1 1 calc R U . . .
C4 C 0.2989(19) 0.2268(9) 0.2256(7) 0.049(4) Uiso 1 1 d . . . . .
C5 C 0.3819(15) 0.1653(8) 0.2582(6) 0.040(3) Uiso 1 1 d D . . . .
H5 H 0.4814 0.1144 0.2510 0.048 Uiso 1 1 calc R U . . .
C6 C 0.3256(16) 0.1758(8) 0.3000(6) 0.041(3) Uiso 1 1 d D . . . .
C8 C 0.2084(16) 0.3475(8) 0.3812(6) 0.048(3) Uiso 1 1 d D . . . .
C9 C 0.1002(18) 0.3835(8) 0.4165(5) 0.052(3) Uiso 1 1 d D . . . .
H9 H -0.0366 0.3561 0.4246 0.062 Uiso 1 1 calc R U . . .
C10 C 0.1945(16) 0.4598(8) 0.4399(6) 0.053(3) Uiso 1 1 d . . . . .
H10 H 0.1207 0.4845 0.4635 0.064 Uiso 1 1 calc R U . . .
C11 C 0.4016(17) 0.5000(8) 0.4279(6) 0.048(3) Uiso 1 1 d . . . . .
C12 C 0.5132(17) 0.4616(8) 0.3935(6) 0.051(4) Uiso 1 1 d . . . . .
H12 H 0.6526 0.4875 0.3862 0.062 Uiso 1 1 calc R U . . .
C13 C 0.4211(16) 0.3855(8) 0.3700(5) 0.054(3) Uiso 1 1 d D . . . .
H13 H 0.4979 0.3594 0.3470 0.064 Uiso 1 1 calc R U . . .
C14 C 0.502(2) 0.5857(9) 0.4549(7) 0.056(7) Uani 1 1 d . . . . .
C15 C -0.0554(15) 0.4074(8) 0.2920(6) 0.065(8) Uani 1 1 d . . . . .
H15 H -0.0815 0.4014 0.3224 0.078 Uiso 1 1 calc R U . . .
C16 C -0.2815(14) 0.4026(8) 0.2703(6) 0.054(6) Uani 1 1 d . . . . .
H16A H -0.3502 0.3388 0.2759 0.081 Uiso 1 1 calc R U . . .
H16B H -0.3759 0.4553 0.2808 0.081 Uiso 1 1 calc R U . . .
H16C H -0.2617 0.4106 0.2405 0.081 Uiso 1 1 calc R U . . .
C17 C 0.0623(17) 0.5070(8) 0.2843(6) 0.077(8) Uani 1 1 d . . . . .
H17A H 0.2044 0.5071 0.2985 0.116 Uiso 1 1 calc R U . . .
H17B H 0.0855 0.5161 0.2546 0.116 Uiso 1 1 calc R U . . .
H17C H -0.0287 0.5608 0.2950 0.116 Uiso 1 1 calc R U . . .
C18 C 0.3680(19) 0.2055(10) 0.1820(8) 0.068(8) Uani 1 1 d . . . . .
H18 H 0.3549 0.1325 0.1792 0.081 Uiso 1 1 calc R U . . .
C19 C 0.2133(19) 0.2488(11) 0.1468(7) 0.076(8) Uani 1 1 d . U . . .
H19A H 0.2724 0.2309 0.1197 0.115 Uiso 1 1 calc R U . . .
H19B H 0.0652 0.2216 0.1498 0.115 Uiso 1 1 calc R U . . .
H19C H 0.2072 0.3206 0.1492 0.115 Uiso 1 1 calc R U . . .
C20 C 0.6126(17) 0.2278(10) 0.1730(7) 0.091(8) Uani 1 1 d . U . . .
H20A H 0.6454 0.2122 0.1441 0.136 Uiso 1 1 calc R U . . .
H20B H 0.6419 0.2976 0.1781 0.136 Uiso 1 1 calc R U . . .
H20C H 0.7054 0.1877 0.1911 0.136 Uiso 1 1 calc R U . . .
C24 C 0.6889(16) 0.6674(9) 0.5695(6) 0.072(7) Uani 1 1 d . . . . .
H24A H 0.6968 0.7393 0.5706 0.108 Uiso 1 1 calc R U . . .
H24B H 0.5714 0.6475 0.5506 0.108 Uiso 1 1 calc R U . . .
H24C H 0.6579 0.6416 0.5972 0.108 Uiso 1 1 calc R U . . .
C25 C 0.9121(19) 0.6255(11) 0.5540(8) 0.054(8) Uani 1 1 d . . . . .
H25 H 1.0298 0.6489 0.5731 0.065 Uiso 1 1 calc R U . . .
C26 C 0.9327(16) 0.5144(9) 0.5502(6) 0.054(3) Uiso 1 1 d . . . . .
C27 C 0.7592(17) 0.4567(10) 0.5358(6) 0.064(4) Uiso 1 1 d . . . . .
H27 H 0.6257 0.4868 0.5275 0.077 Uiso 1 1 calc R U . . .
C28 C 0.7822(19) 0.3524(10) 0.5337(7) 0.076(5) Uiso 1 1 d . . . . .
H28 H 0.6601 0.3132 0.5258 0.091 Uiso 1 1 calc R U . . .
C29 C 0.978(2) 0.3084(11) 0.5427(7) 0.085(5) Uiso 1 1 d . . . . .
H29 H 0.9953 0.2393 0.5398 0.102 Uiso 1 1 calc R U . . .
C30 C 1.151(2) 0.3660(10) 0.5563(7) 0.081(4) Uiso 1 1 d . . . . .
H30 H 1.2853 0.3354 0.5638 0.097 Uiso 1 1 calc R U . . .
C31 C 1.1319(18) 0.4695(9) 0.5592(7) 0.068(4) Uiso 1 1 d . . . . .
H31 H 1.2546 0.5081 0.5673 0.082 Uiso 1 1 calc R U . . .
O1 O -0.0640(19) 0.2233(9) 0.3686(5) 0.087(6) Uani 0.909(17) 1 d D U P A 1
C7 C 0.099(2) 0.2680(10) 0.3550(6) 0.071(7) Uani 0.909(17) 1 d D U P A 1
C21 C 0.4095(17) 0.1044(10) 0.3342(6) 0.052(5) Uani 0.909(17) 1 d D U P A 1
H21 H 0.4371 0.1437 0.3598 0.062 Uiso 0.909(17) 1 calc R U P A 1
C22 C 0.230(2) 0.0242(10) 0.3445(7) 0.079(8) Uani 0.909(17) 1 d D U P A 1
H22A H 0.2856 -0.0199 0.3660 0.118 Uiso 0.909(17) 1 calc R U P A 1
H22B H 0.0960 0.0566 0.3542 0.118 Uiso 0.909(17) 1 calc R U P A 1
H22C H 0.1972 -0.0139 0.3196 0.118 Uiso 0.909(17) 1 calc R U P A 1
C23 C 0.629(2) 0.0513(10) 0.3220(8) 0.087(9) Uani 0.909(17) 1 d D U P A 1
H23A H 0.6742 0.0075 0.3445 0.130 Uiso 0.909(17) 1 calc R U P A 1
H23B H 0.6055 0.0128 0.2969 0.130 Uiso 0.909(17) 1 calc R U P A 1
H23C H 0.7434 0.1005 0.3171 0.130 Uiso 0.909(17) 1 calc R U P A 1
O1D O -0.130(7) 0.261(7) 0.360(3) 0.085(18) Uiso 0.091(17) 1 d D U P A 2
C7D C 0.111(7) 0.257(3) 0.3571(9) 0.070(17) Uiso 0.091(17) 1 d D U P A 2
C21D C 0.426(12) 0.141(7) 0.3420(12) 0.052(17) Uiso 0.091(17) 1 d D U P A 2
H21D H 0.5399 0.1908 0.3499 0.063 Uiso 0.091(17) 1 calc R U P A 2
C22D C 0.223(13) 0.160(4) 0.3705(18) 0.060(15) Uiso 0.091(17) 1 d D U P A 2
H22D H 0.1180 0.1043 0.3679 0.072 Uiso 0.091(17) 1 calc R U P A 2
H22E H 0.2708 0.1640 0.3996 0.072 Uiso 0.091(17) 1 calc R U P A 2
C23D C 0.54(2) 0.042(9) 0.342(3) 0.09(2) Uiso 0.091(17) 1 d D U P A 2
H23E H 0.6625 0.0433 0.3222 0.136 Uiso 0.091(17) 1 calc R U P A 2
H23D H 0.5944 0.0268 0.3694 0.136 Uiso 0.091(17) 1 calc R U P A 2
H23F H 0.4345 -0.0090 0.3332 0.136 Uiso 0.091(17) 1 calc R U P A 2

loop_
_atom_site_aniso_label
_atom_site_aniso_U_11
_atom_site_aniso_U_22
_atom_site_aniso_U_33
_atom_site_aniso_U_23
_atom_site_aniso_U_13
_atom_site_aniso_U_12
O2 0.053(4) 0.055(6) 0.072(17) -0.012(6) -0.002(6) 0.006(4)
O3 0.060(4) 0.077(7) 0.097(16) -0.018(7) 0.008(7) -0.024(5)
N1 0.046(5) 0.043(8) 0.08(3) -0.014(8) -0.007(8) 0.003(5)
C14 0.058(8) 0.036(10) 0.08(3) -0.008(8) -0.007(10) 0.001(6)
C15 0.054(6) 0.028(9) 0.11(3) 0.001(8) -0.002(9) 0.002(6)
C16 0.053(6) 0.054(9) 0.06(2) 0.005(8) -0.005(9) 0.002(5)
C17 0.059(6) 0.047(10) 0.13(3) -0.005(9) 0.003(9) -0.004(6)
C18 0.055(8) 0.067(11) 0.08(3) 0.019(10) 0.013(11) -0.003(6)
C19 0.080(8) 0.118(13) 0.03(3) 0.001(10) -0.002(11) -0.002(9)
C20 0.060(8) 0.110(13) 0.10(3) 0.002(10) -0.003(10) -0.010(7)
C24 0.071(7) 0.059(10) 0.09(3) -0.004(8) 0.021(10) 0.004(6)
C25 0.057(7) 0.087(14) 0.02(3) -0.012(11) 0.001(10) 0.003(7)
O1 0.099(7) 0.084(9) 0.077(17) -0.036(8) 0.022(9) -0.046(7)
C7 0.054(7) 0.064(11) 0.09(2) -0.011(10) 0.011(11) -0.006(7)
C21 0.057(7) 0.036(9) 0.063(16) 0.003(8) -0.013(9) 0.010(7)
C22 0.082(9) 0.069(12) 0.08(3) 0.009(10) 0.007(12) -0.008(8)
C23 0.071(9) 0.046(11) 0.14(3) 0.005(10) 0.014(12) 0.034(8)

loop_
_atom_type_symbol
_atom_type_description
_atom_type_scat_dispersion_real
_atom_type_scat_dispersion_imag
_atom_type_scat_source
C C 0.0033 0.0016 'International Tables Vol C Tables 4.2.6.8 and 6.1.1.4'
H H 0.0000 0.0000 'International Tables Vol C Tables 4.2.6.8 and 6.1.1.4'
N N 0.0061 0.0033 'International Tables Vol C Tables 4.2.6.8 and 6.1.1.4'
O O 0.0106 0.0060 'International Tables Vol C Tables 4.2.6.8 and 6.1.1.4'

loop_
_geom_angle_atom_site_label_1
_geom_angle_atom_site_label_2
_geom_angle_atom_site_label_3
_geom_angle
_geom_angle_site_symmetry_1
_geom_angle_site_symmetry_3
_geom_angle_publ_flag
C25 N1 H1A 109.5 . . ?
C25 N1 H1B 109.5 . . ?
H1A N1 H1B 109.5 . . ?
C25 N1 H1C 109.5 . . ?
H1A N1 H1C 109.5 . . ?
H1B N1 H1C 109.5 . . ?
C2 C1 C6 123.1(15) . . ?
C2 C1 C7 119.5(12) . . ?
C6 C1 C7 117.3(12) . . ?
C2 C1 C7D 126(2) . . ?
C6 C1 C7D 111(2) . . ?
C3 C2 C1 118.0(12) . . ?
C3 C2 C15 122.8(13) . . ?
C1 C2 C15 119.1(15) . . ?
C2 C3 C4 123.7(16) . . ?
C2 C3 H3 118.2 . . ?
C4 C3 H3 118.2 . . ?
C3 C4 C5 115.7(19) . . ?
C3 C4 C18 125.6(16) . . ?
C5 C4 C18 118.7(13) . . ?
C6 C5 C4 124.3(13) . . ?
C6 C5 H5 117.9 . . ?
C4 C5 H5 117.9 . . ?
C5 C6 C1 115.2(12) . . ?
C5 C6 C21 122.9(12) . . ?
C1 C6 C21 121.9(15) . . ?
C5 C6 C21D 135(2) . . ?
C1 C6 C21D 107(2) . . ?
C9 C8 C13 120.0(13) . . ?
C9 C8 C7 119.6(10) . . ?
C13 C8 C7 120.3(14) . . ?
C9 C8 C7D 119.9(15) . . ?
C13 C8 C7D 119.6(18) . . ?
C10 C9 C8 120.2(11) . . ?
C10 C9 H9 119.9 . . ?
C8 C9 H9 119.9 . . ?
C9 C10 C11 119.8(15) . . ?
C9 C10 H10 120.1 . . ?
C11 C10 H10 120.1 . . ?
C12 C11 C10 120.0(13) . . ?
C12 C11 C14 121.6(11) . . ?
C10 C11 C14 118.3(15) . . ?
C13 C12 C11 120.8(11) . . ?
C13 C12 H12 119.6 . . ?
C11 C12 H12 119.6 . . ?
C12 C13 C8 119.2(14) . . ?
C12 C13 H13 120.4 . . ?
C8 C13 H13 120.4 . . ?
O2 C14 O3 125.0(13) . . ?
O2 C14 C11 119.0(11) . . ?
O3 C14 C11 116.0(15) . . ?
C16 C15 C17 112.0(10) . . ?
C16 C15 C2 111.1(11) . . ?
C17 C15 C2 110.8(9) . . ?
C16 C15 H15 107.6 . . ?
C17 C15 H15 107.6 . . ?
C2 C15 H15 107.6 . . ?
C15 C16 H16A 109.5 . . ?
C15 C16 H16B 109.5 . . ?
H16A C16 H16B 109.5 . . ?
C15 C16 H16C 109.5 . . ?
H16A C16 H16C 109.5 . . ?
H16B C16 H16C 109.5 . . ?
C15 C17 H17A 109.5 . . ?
C15 C17 H17B 109.5 . . ?
H17A C17 H17B 109.5 . . ?
C15 C17 H17C 109.5 . . ?
H17A C17 H17C 109.5 . . ?
H17B C17 H17C 109.5 . . ?
C4 C18 C20 114.1(17) . . ?
C4 C18 C19 115.9(12) . . ?
C20 C18 C19 111.2(16) . . ?
C4 C18 H18 104.7 . . ?
C20 C18 H18 104.7 . . ?
C19 C18 H18 104.7 . . ?
C18 C19 H19A 109.5 . . ?
C18 C19 H19B 109.5 . . ?
H19A C19 H19B 109.5 . . ?
C18 C19 H19C 109.5 . . ?
H19A C19 H19C 109.5 . . ?
H19B C19 H19C 109.5 . . ?
C18 C20 H20A 109.5 . . ?
C18 C20 H20B 109.5 . . ?
H20A C20 H20B 109.5 . . ?
C18 C20 H20C 109.5 . . ?
H20A C20 H20C 109.5 . . ?
H20B C20 H20C 109.5 . . ?
C25 C24 H24A 109.5 . . ?
C25 C24 H24B 109.5 . . ?
H24A C24 H24B 109.5 . . ?
C25 C24 H24C 109.5 . . ?
H24A C24 H24C 109.5 . . ?
H24B C24 H24C 109.5 . . ?
C26 C25 C24 117.5(11) . . ?
C26 C25 N1 107.6(16) . . ?
C24 C25 N1 107.6(13) . . ?
C26 C25 H25 107.9 . . ?
C24 C25 H25 107.9 . . ?
N1 C25 H25 107.9 . . ?
C31 C26 C27 119.0(12) . . ?
C31 C26 C25 119.4(11) . . ?
C27 C26 C25 121.5(11) . . ?
C26 C27 C28 120.1(12) . . ?
C26 C27 H27 120.0 . . ?
C28 C27 H27 120.0 . . ?
C29 C28 C27 120.7(13) . . ?
C29 C28 H28 119.6 . . ?
C27 C28 H28 119.6 . . ?
C28 C29 C30 119.0(14) . . ?
C28 C29 H29 120.5 . . ?
C30 C29 H29 120.5 . . ?
C29 C30 C31 121.5(13) . . ?
C29 C30 H30 119.3 . . ?
C31 C30 H30 119.3 . . ?
C26 C31 C30 119.6(13) . . ?
C26 C31 H31 120.2 . . ?
C30 C31 H31 120.2 . . ?
O1 C7 C8 119.7(15) . . ?
O1 C7 C1 121.7(13) . . ?
C8 C7 C1 118.0(12) . . ?
C6 C21 C23 112.7(14) . . ?
C6 C21 C22 110.7(11) . . ?
C23 C21 C22 108.9(11) . . ?
C6 C21 H21 108.1 . . ?
C23 C21 H21 108.1 . . ?
C22 C21 H21 108.1 . . ?
C21 C22 H22A 109.5 . . ?
C21 C22 H22B 109.5 . . ?
H22A C22 H22B 109.5 . . ?
C21 C22 H22C 109.5 . . ?
H22A C22 H22C 109.5 . . ?
H22B C22 H22C 109.5 . . ?
C21 C23 H23A 109.5 . . ?
C21 C23 H23B 109.5 . . ?
H23A C23 H23B 109.5 . . ?
C21 C23 H23C 109.5 . . ?
H23A C23 H23C 109.5 . . ?
H23B C23 H23C 109.5 . . ?
O1D C7D C22D 116(4) . . ?
O1D C7D C8 109(3) . . ?
C22D C7D C8 111(3) . . ?
O1D C7D C1 109(4) . . ?
C22D C7D C1 99(3) . . ?
C8 C7D C1 113(2) . . ?
C23D C21D C22D 120(5) . . ?
C23D C21D C6 116(5) . . ?
C22D C21D C6 99(3) . . ?
C23D C21D H21D 106.8 . . ?
C22D C21D H21D 106.8 . . ?
C6 C21D H21D 106.8 . . ?
C7D C22D C21D 109(3) . . ?
C7D C22D H22D 110.0 . . ?
C21D C22D H22D 110.0 . . ?
C7D C22D H22E 110.0 . . ?
C21D C22D H22E 110.0 . . ?
H22D C22D H22E 108.3 . . ?
C21D C23D H23E 109.5 . . ?
C21D C23D H23D 109.5 . . ?
H23E C23D H23D 109.5 . . ?
C21D C23D H23F 109.5 . . ?
H23E C23D H23F 109.5 . . ?
H23D C23D H23F 109.5 . . ?

loop_
_geom_bond_atom_site_label_1
_geom_bond_atom_site_label_2
_geom_bond_distance
_geom_bond_site_symmetry_2
_geom_bond_publ_flag
O2 C14 1.250(18) . ?
O3 C14 1.255(14) . ?
N1 C25 1.54(3) . ?
N1 H1A 0.8900 . ?
N1 H1B 0.8900 . ?
N1 H1C 0.8900 . ?
C1 C2 1.375(17) . ?
C1 C6 1.420(14) . ?
C1 C7 1.536(18) . ?
C1 C7D 1.57(3) . ?
C2 C3 1.36(2) . ?
C2 C15 1.528(15) . ?
C3 C4 1.388(15) . ?
C3 H3 0.9300 . ?
C4 C5 1.41(2) . ?
C4 C18 1.47(3) . ?
C5 C6 1.37(2) . ?
C5 H5 0.9300 . ?
C6 C21 1.528(16) . ?
C6 C21D 1.53(3) . ?
C8 C9 1.380(19) . ?
C8 C13 1.411(15) . ?
C8 C7 1.496(16) . ?
C8 C7D 1.54(2) . ?
C9 C10 1.379(16) . ?
C9 H9 0.9300 . ?
C10 C11 1.399(14) . ?
C10 H10 0.9300 . ?
C11 C12 1.38(2) . ?
C11 C14 1.548(19) . ?
C12 C13 1.374(16) . ?
C12 H12 0.9300 . ?
C13 H13 0.9300 . ?
C15 C16 1.515(15) . ?
C15 C17 1.521(13) . ?
C15 H15 0.9800 . ?
C16 H16A 0.9600 . ?
C16 H16B 0.9600 . ?
C16 H16C 0.9600 . ?
C17 H17A 0.9600 . ?
C17 H17B 0.9600 . ?
C17 H17C 0.9600 . ?
C18 C20 1.516(15) . ?
C18 C19 1.56(2) . ?
C18 H18 0.9800 . ?
C19 H19A 0.9600 . ?
C19 H19B 0.9600 . ?
C19 H19C 0.9600 . ?
C20 H20A 0.9600 . ?
C20 H20B 0.9600 . ?
C20 H20C 0.9600 . ?
C24 C25 1.526(16) . ?
C24 H24A 0.9600 . ?
C24 H24B 0.9600 . ?
C24 H24C 0.9600 . ?
C25 C26 1.490(18) . ?
C25 H25 0.9800 . ?
C26 C31 1.361(15) . ?
C26 C27 1.367(15) . ?
C27 C28 1.397(14) . ?
C27 H27 0.9300 . ?
C28 C29 1.340(15) . ?
C28 H28 0.9300 . ?
C29 C30 1.355(17) . ?
C29 H29 0.9300 . ?
C30 C31 1.387(15) . ?
C30 H30 0.9300 . ?
C31 H31 0.9300 . ?
O1 C7 1.221(13) . ?
C21 C23 1.536(14) . ?
C21 C22 1.547(15) . ?
C21 H21 0.9800 . ?
C22 H22A 0.9600 . ?
C22 H22B 0.9600 . ?
C22 H22C 0.9600 . ?
C23 H23A 0.9600 . ?
C23 H23B 0.9600 . ?
C23 H23C 0.9600 . ?
O1D C7D 1.44(3) . ?
C7D C22D 1.53(3) . ?
C21D C23D 1.49(3) . ?
C21D C22D 1.53(3) . ?
C21D H21D 0.9800 . ?
C22D H22D 0.9700 . ?
C22D H22E 0.9700 . ?
C23D H23E 0.9600 . ?
C23D H23D 0.9600 . ?
C23D H23F 0.9600 . ?

_cod_database_fobs_code 2108821
